data_4080535
loop_
_publ_author_name
'Gerber, Laura C. H.'
'Schrock, Richard R.'
'M\"uller, Peter'

_publ_section_title
;
 Molybdenum and Tungsten Monoalkoxide Pyrrolide (MAP) Alkylidene Complexes
 That Contain a 2,6-Dimesitylphenylimido Ligand
;
_journal_issue 8
_journal_name_full Organometallics
_journal_page_first 2373
_journal_paper_doi 10.1021/om4000693
_journal_volume 32
_journal_year 2013
_chemical_formula_sum 'C44 H54 N2 O W'
_chemical_formula_weight 810.74
_chemical_name_systematic
; 
 ? 
;
_space_group_IT_number 14
_symmetry_cell_setting monoclinic
_symmetry_space_group_name_Hall '-P 2ybc'
_symmetry_space_group_name_H-M 'P 1 21/c 1'
_atom_sites_solution_hydrogens geom
_atom_sites_solution_primary direct
_atom_sites_solution_secondary difmap
_audit_creation_method SHELXL-97
_cell_angle_alpha 90.00
_cell_angle_beta 91.113(2)
_cell_angle_gamma 90.00
_cell_formula_units_Z 4
_cell_length_a 11.6685(8)
_cell_length_b 14.3088(9)
_cell_length_c 22.9645(16)
_cell_measurement_reflns_used 9905
_cell_measurement_temperature 100(2)
_cell_measurement_theta_max 31.48
_cell_measurement_theta_min 2.27
_cell_volume 3833.5(4)
_computing_cell_refinement 'SAINT 7.46A (Bruker-AXS, 2011)'
_computing_data_collection 'APEX2 v2011.4.0 (Bruker-AXS, 2011)'
_computing_data_reduction 'SAINT 7.46A (Bruker-AXS, 2011)'
_computing_molecular_graphics 'Bruker SHELXTL'
_computing_publication_material 'Bruker SHELXTL'
_computing_structure_refinement 'SHELXL-97 (Sheldrick, 2008)'
_computing_structure_solution 'SHELXS-97 (Sheldrick, 2008)'
_diffrn_ambient_temperature 100(2)
_diffrn_detector_area_resol_mean 8.3
_diffrn_measured_fraction_theta_full 0.999
_diffrn_measured_fraction_theta_max 0.999
_diffrn_measurement_device_type 'Bruker Smart APEX2 CCD'
_diffrn_measurement_method '\f and \w scans'
_diffrn_radiation_monochromator 'Incoatech ImuS multilayer optics'
_diffrn_radiation_source 'ImuS micro-focus sealed tube'
_diffrn_radiation_type MoK\a
_diffrn_radiation_wavelength 0.71073
_diffrn_reflns_av_R_equivalents 0.0546
_diffrn_reflns_av_sigmaI/netI 0.0246
_diffrn_reflns_limit_h_max 17
_diffrn_reflns_limit_h_min -17
_diffrn_reflns_limit_k_max 21
_diffrn_reflns_limit_k_min -21
_diffrn_reflns_limit_l_max 33
_diffrn_reflns_limit_l_min -33
_diffrn_reflns_number 186081
_diffrn_reflns_theta_full 31.51
_diffrn_reflns_theta_max 31.51
_diffrn_reflns_theta_min 1.68
_exptl_absorpt_coefficient_mu 3.048
_exptl_absorpt_correction_T_max 0.9141
_exptl_absorpt_correction_T_min 0.8625
_exptl_absorpt_correction_type multi-scan
_exptl_absorpt_process_details 'SADABS (Sheldrick, 2009)'
_exptl_crystal_colour yellow
_exptl_crystal_density_diffrn 1.405
_exptl_crystal_density_method 'not measured'
_exptl_crystal_description block
_exptl_crystal_F_000 1656
_exptl_crystal_size_max 0.05
_exptl_crystal_size_mid 0.04
_exptl_crystal_size_min 0.03
_refine_diff_density_max 1.028
_refine_diff_density_min -0.570
_refine_diff_density_rms 0.085
_refine_ls_extinction_method none
_refine_ls_goodness_of_fit_ref 1.066
_refine_ls_hydrogen_treatment mixed
_refine_ls_matrix_type full
_refine_ls_number_parameters 840
_refine_ls_number_reflns 12749
_refine_ls_number_restraints 1946
_refine_ls_restrained_S_all 1.013
_refine_ls_R_factor_all 0.0395
_refine_ls_R_factor_gt 0.0273
_refine_ls_shift/su_max 0.003
_refine_ls_shift/su_mean 0.000
_refine_ls_structure_factor_coef Fsqd
_refine_ls_weighting_details 'calc w=1/[\s^2^(Fo^2^)+(0.0234P)^2^+4.0654P] where P=(Fo^2^+2Fc^2^)/3'
_refine_ls_weighting_scheme calc
_refine_ls_wR_factor_gt 0.0597
_refine_ls_wR_factor_ref 0.0640
_reflns_number_gt 10474
_reflns_number_total 12749
_reflns_threshold_expression >2sigma(I)
_cod_data_source_file om4000693_si_001.cif
_cod_data_source_block x12104
_cod_depositor_comments
;
The following automatic conversions were performed:

'_symmetry_cell_setting' value 'Monoclinic' changed to 'monoclinic'
according to /home/saulius/struct/CIF-dictionaries/cif_core.dic
dictionary named 'cif_core.dic' version 2.4.2 from 2011-04-26.

Automatic conversion script
Id: cif_fix_values 1891 2012-01-12 08:04:46Z andrius 
;
_cod_original_sg_symbol_H-M P2(1)/c
_cod_database_code 4080535

loop_
_symmetry_equiv_pos_as_xyz
'x, y, z'
'-x, y+1/2, -z+1/2'
'-x, -y, -z'
'x, -y-1/2, z-1/2'

loop_
_atom_site_label
_atom_site_type_symbol
_atom_site_fract_x
_atom_site_fract_y
_atom_site_fract_z
_atom_site_U_iso_or_equiv
_atom_site_adp_type
_atom_site_occupancy
_atom_site_symmetry_multiplicity
_atom_site_calc_flag
_atom_site_refinement_flags
_atom_site_disorder_assembly
_atom_site_disorder_group
C1 C 0.2851(2) 0.26298(19) 0.18132(11) 0.0278(5) Uani 0.8979(13) 1 d PDU A 1
H1 H 0.340(2) 0.2232(18) 0.2030(12) 0.033 Uiso 0.8979(13) 1 d PD A 1
C2 C 0.2683(2) 0.36006(19) 0.20635(12) 0.0319(5) Uani 0.8979(13) 1 d PDU A 1
C3 C 0.1839(3) 0.4137(2) 0.16690(15) 0.0431(7) Uani 0.8979(13) 1 d PDU A 1
H3A H 0.2149 0.4184 0.1277 0.065 Uiso 0.8979(13) 1 calc PR A 1
H3B H 0.1723 0.4766 0.1827 0.065 Uiso 0.8979(13) 1 calc PR A 1
H3C H 0.1105 0.3805 0.1651 0.065 Uiso 0.8979(13) 1 calc PR A 1
C4 C 0.2162(3) 0.3537(2) 0.26765(13) 0.0421(6) Uani 0.8979(13) 1 d PDU A 1
H4A H 0.1393 0.3264 0.2646 0.063 Uiso 0.8979(13) 1 calc PR A 1
H4B H 0.2113 0.4164 0.2845 0.063 Uiso 0.8979(13) 1 calc PR A 1
H4C H 0.2649 0.3142 0.2927 0.063 Uiso 0.8979(13) 1 calc PR A 1
C5 C 0.3874(2) 0.40513(17) 0.21226(11) 0.0300(5) Uani 0.8979(13) 1 d PDU A 1
C6 C 0.4194(3) 0.4819(2) 0.17902(13) 0.0382(6) Uani 0.8979(13) 1 d PDU A 1
H6 H 0.3659 0.5082 0.1520 0.046 Uiso 0.8979(13) 1 calc PR A 1
C7 C 0.5293(3) 0.5209(2) 0.18482(14) 0.0450(7) Uani 0.8979(13) 1 d PDU A 1
H7 H 0.5498 0.5729 0.1615 0.054 Uiso 0.8979(13) 1 calc PR A 1
C8 C 0.6080(3) 0.4840(2) 0.22436(14) 0.0435(7) Uani 0.8979(13) 1 d PDU A 1
H8 H 0.6822 0.5108 0.2286 0.052 Uiso 0.8979(13) 1 calc PR A 1
C9 C 0.5776(2) 0.4082(2) 0.25746(13) 0.0396(6) Uani 0.8979(13) 1 d PDU A 1
H9 H 0.6314 0.3822 0.2845 0.048 Uiso 0.8979(13) 1 calc PR A 1
C10 C 0.4690(2) 0.36943(19) 0.25167(12) 0.0337(5) Uani 0.8979(13) 1 d PDU A 1
H10 H 0.4495 0.3173 0.2751 0.040 Uiso 0.8979(13) 1 calc PR A 1
W1 W 0.263161(16) 0.18235(2) 0.117733(5) 0.02158(5) Uani 0.8979(13) 1 d PDU A 1
N1 N 0.1669(3) 0.2390(3) 0.07026(14) 0.0233(6) Uani 0.8979(13) 1 d PDU A 1
C21 C 0.0934(3) 0.2765(2) 0.02769(12) 0.0244(5) Uani 0.8979(13) 1 d PDU A 1
C22 C 0.1374(3) 0.3021(3) -0.02659(14) 0.0276(6) Uani 0.8979(13) 1 d PDU A 1
C27 C 0.2611(3) 0.2914(2) -0.04090(13) 0.0270(5) Uani 0.8979(13) 1 d PDU A 1
C28 C 0.3399(3) 0.3628(3) -0.02932(15) 0.0330(7) Uani 0.8979(13) 1 d PDU A 1
C29 C 0.4521(3) 0.3520(4) -0.0476(2) 0.0384(9) Uani 0.8979(13) 1 d PDU A 1
H29 H 0.5055 0.4009 -0.0402 0.046 Uiso 0.8979(13) 1 calc PR A 1
C30 C 0.4885(4) 0.2731(5) -0.0761(3) 0.0403(9) Uani 0.8979(13) 1 d PDU A 1
C31 C 0.4099(4) 0.2016(4) -0.0858(3) 0.0378(10) Uani 0.8979(13) 1 d PDU A 1
H31 H 0.4339 0.1462 -0.1048 0.045 Uiso 0.8979(13) 1 calc PR A 1
C32 C 0.2968(4) 0.2093(3) -0.0683(2) 0.0314(8) Uani 0.8979(13) 1 d PDU A 1
C33 C 0.3064(4) 0.4507(3) 0.00249(16) 0.0454(8) Uani 0.8979(13) 1 d PDU A 1
H33A H 0.2228 0.4531 0.0057 0.068 Uiso 0.8979(13) 1 calc PR A 1
H33B H 0.3328 0.5054 -0.0191 0.068 Uiso 0.8979(13) 1 calc PR A 1
H33C H 0.3417 0.4506 0.0416 0.068 Uiso 0.8979(13) 1 calc PR A 1
C34 C 0.6100(4) 0.2648(7) -0.0971(4) 0.0572(10) Uani 0.8979(13) 1 d PDU A 1
H34A H 0.6187 0.3024 -0.1324 0.086 Uiso 0.8979(13) 1 calc PR A 1
H34B H 0.6269 0.1992 -0.1058 0.086 Uiso 0.8979(13) 1 calc PR A 1
H34C H 0.6633 0.2874 -0.0668 0.086 Uiso 0.8979(13) 1 calc PR A 1
C35 C 0.2138(5) 0.1303(4) -0.0790(3) 0.0409(10) Uani 0.8979(13) 1 d PDU A 1
H35A H 0.2544 0.0770 -0.0957 0.061 Uiso 0.8979(13) 1 calc PR A 1
H35B H 0.1532 0.1509 -0.1062 0.061 Uiso 0.8979(13) 1 calc PR A 1
H35C H 0.1798 0.1116 -0.0421 0.061 Uiso 0.8979(13) 1 calc PR A 1
C23 C 0.0621(3) 0.3379(4) -0.06923(16) 0.0346(8) Uani 0.8979(13) 1 d PDU A 1
H23 H 0.0908 0.3553 -0.1061 0.042 Uiso 0.8979(13) 1 calc PR A 1
C24 C -0.0534(3) 0.3483(4) -0.05853(18) 0.0399(10) Uani 0.8979(13) 1 d PDU A 1
H24 H -0.1033 0.3730 -0.0879 0.048 Uiso 0.8979(13) 1 calc PR A 1
C25 C -0.0963(3) 0.3228(4) -0.00514(18) 0.0341(9) Uani 0.8979(13) 1 d PDU A 1
H25 H -0.1758 0.3299 0.0018 0.041 Uiso 0.8979(13) 1 calc PR A 1
C26 C -0.0242(3) 0.2865(4) 0.03879(15) 0.0267(6) Uani 0.8979(13) 1 d PDU A 1
C36 C -0.0748(3) 0.2584(3) 0.09538(16) 0.0264(5) Uani 0.8979(13) 1 d PDU A 1
C37 C -0.1145(4) 0.3262(3) 0.13397(18) 0.0302(6) Uani 0.8979(13) 1 d PDU A 1
C38 C -0.1609(5) 0.2977(3) 0.1868(2) 0.0329(8) Uani 0.8979(13) 1 d PDU A 1
H38 H -0.1872 0.3437 0.2132 0.039 Uiso 0.8979(13) 1 calc PR A 1
C39 C -0.1696(6) 0.2040(3) 0.2016(2) 0.0343(8) Uani 0.8979(13) 1 d PDU A 1
C40 C -0.1325(6) 0.1381(3) 0.1620(2) 0.0324(8) Uani 0.8979(13) 1 d PDU A 1
H40 H -0.1395 0.0737 0.1713 0.039 Uiso 0.8979(13) 1 calc PR A 1
C41 C -0.0851(4) 0.1633(3) 0.1090(2) 0.0268(7) Uani 0.8979(13) 1 d PDU A 1
C42 C -0.1117(3) 0.4293(2) 0.12041(19) 0.0364(7) Uani 0.8979(13) 1 d PDU A 1
H42A H -0.0455 0.4431 0.0962 0.055 Uiso 0.8979(13) 1 calc PR A 1
H42B H -0.1055 0.4649 0.1568 0.055 Uiso 0.8979(13) 1 calc PR A 1
H42C H -0.1823 0.4470 0.0994 0.055 Uiso 0.8979(13) 1 calc PR A 1
C43 C -0.2178(5) 0.1760(3) 0.25958(19) 0.0483(10) Uani 0.8979(13) 1 d PDU A 1
H43A H -0.2399 0.1099 0.2583 0.072 Uiso 0.8979(13) 1 calc PR A 1
H43B H -0.2852 0.2143 0.2677 0.072 Uiso 0.8979(13) 1 calc PR A 1
H43C H -0.1596 0.1855 0.2903 0.072 Uiso 0.8979(13) 1 calc PR A 1
C44 C -0.0507(3) 0.0885(3) 0.0666(2) 0.0311(8) Uani 0.8979(13) 1 d PDU A 1
H44A H -0.0468 0.0281 0.0867 0.047 Uiso 0.8979(13) 1 calc PR A 1
H44B H 0.0246 0.1035 0.0509 0.047 Uiso 0.8979(13) 1 calc PR A 1
H44C H -0.1075 0.0851 0.0347 0.047 Uiso 0.8979(13) 1 calc PR A 1
O1 O 0.40521(16) 0.15232(14) 0.08658(9) 0.0316(4) Uani 0.8979(13) 1 d PDU A 1
C11 C 0.5282(2) 0.15431(19) 0.09892(12) 0.0286(5) Uani 0.8979(13) 1 d PDU A 1
C12 C 0.5818(2) 0.1019(2) 0.04844(13) 0.0403(6) Uani 0.8979(13) 1 d PDU A 1
H12A H 0.5533 0.0376 0.0475 0.060 Uiso 0.8979(13) 1 calc PR A 1
H12B H 0.6654 0.1015 0.0536 0.060 Uiso 0.8979(13) 1 calc PR A 1
H12C H 0.5614 0.1332 0.0117 0.060 Uiso 0.8979(13) 1 calc PR A 1
C13 C 0.5508(2) 0.1048(2) 0.15599(13) 0.0415(6) Uani 0.8979(13) 1 d PDU A 1
H13A H 0.5133 0.1388 0.1874 0.062 Uiso 0.8979(13) 1 calc PR A 1
H13B H 0.6336 0.1024 0.1639 0.062 Uiso 0.8979(13) 1 calc PR A 1
H13C H 0.5202 0.0411 0.1537 0.062 Uiso 0.8979(13) 1 calc PR A 1
C14 C 0.5673(3) 0.2551(2) 0.10034(14) 0.0367(6) Uani 0.8979(13) 1 d PDU A 1
H14A H 0.5420 0.2865 0.0644 0.055 Uiso 0.8979(13) 1 calc PR A 1
H14B H 0.6511 0.2573 0.1036 0.055 Uiso 0.8979(13) 1 calc PR A 1
H14C H 0.5342 0.2867 0.1339 0.055 Uiso 0.8979(13) 1 calc PR A 1
N2 N 0.1909(2) 0.06659(16) 0.15292(11) 0.0282(5) Uani 0.8979(13) 1 d PDU A 1
C15 C 0.2505(4) -0.0292(3) 0.06619(19) 0.0424(10) Uani 0.8979(13) 1 d PDU A 1
H15A H 0.2304 -0.0896 0.0486 0.064 Uiso 0.8979(13) 1 calc PR A 1
H15B H 0.3334 -0.0266 0.0736 0.064 Uiso 0.8979(13) 1 calc PR A 1
H15C H 0.2278 0.0213 0.0396 0.064 Uiso 0.8979(13) 1 calc PR A 1
C16 C 0.1894(3) -0.01841(19) 0.12212(14) 0.0340(6) Uani 0.8979(13) 1 d PDU A 1
C17 C 0.1265(3) -0.0822(2) 0.15185(15) 0.0408(7) Uani 0.8979(13) 1 d PDU A 1
H17 H 0.1127 -0.1451 0.1406 0.049 Uiso 0.8979(13) 1 calc PR A 1
C18 C 0.0857(3) -0.0380(2) 0.20217(15) 0.0415(7) Uani 0.8979(13) 1 d PDU A 1
H18 H 0.0388 -0.0660 0.2307 0.050 Uiso 0.8979(13) 1 calc PR A 1
C19 C 0.1252(3) 0.0519(2) 0.20303(13) 0.0335(6) Uani 0.8979(13) 1 d PDU A 1
C20 C 0.1054(3) 0.1257(2) 0.24687(13) 0.0383(6) Uani 0.8979(13) 1 d PDU A 1
H20A H 0.0522 0.1026 0.2760 0.057 Uiso 0.8979(13) 1 calc PR A 1
H20B H 0.0725 0.1810 0.2276 0.057 Uiso 0.8979(13) 1 calc PR A 1
H20C H 0.1783 0.1425 0.2660 0.057 Uiso 0.8979(13) 1 calc PR A 1
C1A C 0.2728(17) 0.3077(12) 0.1757(8) 0.0278(5) Uani 0.1021(13) 1 d PDU A 2
H1A H 0.3091 0.2774 0.2080 0.033 Uiso 0.1021(13) 1 calc PR A 2
C2A C 0.2592(18) 0.4088(13) 0.1917(8) 0.047(3) Uani 0.1021(13) 1 d PDU A 2
C3A C 0.155(2) 0.452(2) 0.1625(16) 0.080(8) Uani 0.1021(13) 1 d PDU A 2
H3A1 H 0.1714 0.4663 0.1218 0.119 Uiso 0.1021(13) 1 calc PR A 2
H3A2 H 0.1344 0.5098 0.1828 0.119 Uiso 0.1021(13) 1 calc PR A 2
H3A3 H 0.0903 0.4081 0.1639 0.119 Uiso 0.1021(13) 1 calc PR A 2
C4A C 0.252(3) 0.411(2) 0.2584(9) 0.073(6) Uani 0.1021(13) 1 d PDU A 2
H4A1 H 0.1730 0.4229 0.2696 0.109 Uiso 0.1021(13) 1 calc PR A 2
H4A2 H 0.3015 0.4617 0.2736 0.109 Uiso 0.1021(13) 1 calc PR A 2
H4A3 H 0.2783 0.3515 0.2745 0.109 Uiso 0.1021(13) 1 calc PR A 2
C5A C 0.3774(18) 0.4471(11) 0.1752(9) 0.061(4) Uani 0.1021(13) 1 d PDU A 2
C6A C 0.400(2) 0.493(2) 0.1240(11) 0.081(5) Uani 0.1021(13) 1 d PDU A 2
H6A H 0.3398 0.5051 0.0965 0.097 Uiso 0.1021(13) 1 calc PR A 2
C7A C 0.514(2) 0.523(2) 0.1127(13) 0.083(5) Uani 0.1021(13) 1 d PDU A 2
H7A H 0.5321 0.5496 0.0762 0.100 Uiso 0.1021(13) 1 calc PR A 2
C8A C 0.597(2) 0.511(2) 0.1553(13) 0.079(5) Uani 0.1021(13) 1 d PDU A 2
H8A H 0.6727 0.5316 0.1477 0.095 Uiso 0.1021(13) 1 calc PR A 2
C9A C 0.575(2) 0.472(3) 0.2086(13) 0.067(4) Uani 0.1021(13) 1 d PDU A 2
H9A H 0.6278 0.4762 0.2405 0.080 Uiso 0.1021(13) 1 calc PR A 2
C10A C 0.4683(19) 0.423(2) 0.2131(12) 0.066(4) Uani 0.1021(13) 1 d PDU A 2
H10A H 0.4592 0.3756 0.2415 0.079 Uiso 0.1021(13) 1 calc PR A 2
W1A W 0.24852(12) 0.2209(3) 0.12057(6) 0.0396(4) Uani 0.1021(13) 1 d PDU A 2
N1A N 0.153(2) 0.252(2) 0.0647(10) 0.020(3) Uani 0.1021(13) 1 d PDU A 2
C21A C 0.0792(17) 0.2813(17) 0.0205(9) 0.027(3) Uani 0.1021(13) 1 d PDU A 2
C22A C 0.1202(19) 0.305(3) -0.0350(10) 0.027(3) Uani 0.1021(13) 1 d PDU A 2
C27A C 0.2429(19) 0.293(2) -0.0506(10) 0.031(3) Uani 0.1021(13) 1 d PDU A 2
C28A C 0.322(2) 0.364(2) -0.0401(13) 0.031(3) Uani 0.1021(13) 1 d PDU A 2
C29A C 0.435(2) 0.352(3) -0.056(2) 0.034(4) Uani 0.1021(13) 1 d PDU A 2
H29A H 0.4880 0.4010 -0.0488 0.041 Uiso 0.1021(13) 1 calc PR A 2
C30A C 0.474(3) 0.270(4) -0.081(3) 0.036(3) Uani 0.1021(13) 1 d PDU A 2
C31A C 0.395(3) 0.199(4) -0.091(3) 0.032(4) Uani 0.1021(13) 1 d PDU A 2
H31A H 0.4192 0.1432 -0.1089 0.038 Uiso 0.1021(13) 1 calc PR A 2
C32A C 0.281(3) 0.209(3) -0.075(2) 0.030(3) Uani 0.1021(13) 1 d PDU A 2
C33A C 0.284(4) 0.455(2) -0.0125(17) 0.0454(8) Uani 0.1021(13) 1 d PDU A 2
H33D H 0.2023 0.4650 -0.0211 0.068 Uiso 0.1021(13) 1 calc PR A 2
H33E H 0.3285 0.5068 -0.0283 0.068 Uiso 0.1021(13) 1 calc PR A 2
H33F H 0.2966 0.4515 0.0298 0.068 Uiso 0.1021(13) 1 calc PR A 2
C34A C 0.599(3) 0.259(6) -0.096(4) 0.0572(10) Uani 0.1021(13) 1 d PDU A 2
H34D H 0.6159 0.2978 -0.1297 0.086 Uiso 0.1021(13) 1 calc PR A 2
H34E H 0.6147 0.1935 -0.1046 0.086 Uiso 0.1021(13) 1 calc PR A 2
H34F H 0.6468 0.2791 -0.0625 0.086 Uiso 0.1021(13) 1 calc PR A 2
C35A C 0.197(5) 0.131(3) -0.087(3) 0.0409(10) Uani 0.1021(13) 1 d PDU A 2
H35D H 0.1401 0.1520 -0.1164 0.061 Uiso 0.1021(13) 1 calc PR A 2
H35E H 0.1583 0.1146 -0.0512 0.061 Uiso 0.1021(13) 1 calc PR A 2
H35F H 0.2378 0.0765 -0.1020 0.061 Uiso 0.1021(13) 1 calc PR A 2
C23A C 0.038(2) 0.333(3) -0.0765(13) 0.031(4) Uani 0.1021(13) 1 d PDU A 2
H23A H 0.0636 0.3496 -0.1143 0.038 Uiso 0.1021(13) 1 calc PR A 2
C24A C -0.077(2) 0.339(3) -0.0656(14) 0.034(4) Uani 0.1021(13) 1 d PDU A 2
H24A H -0.1288 0.3592 -0.0953 0.040 Uiso 0.1021(13) 1 calc PR A 2
C25A C -0.116(2) 0.316(4) -0.0108(15) 0.032(4) Uani 0.1021(13) 1 d PDU A 2
H25A H -0.1951 0.3200 -0.0028 0.038 Uiso 0.1021(13) 1 calc PR A 2
C26A C -0.0389(19) 0.286(3) 0.0322(12) 0.027(3) Uani 0.1021(13) 1 d PDU A 2
C36A C -0.0825(19) 0.260(2) 0.0909(11) 0.028(3) Uani 0.1021(13) 1 d PDU A 2
C37A C -0.107(3) 0.333(2) 0.1292(14) 0.029(3) Uani 0.1021(13) 1 d PDU A 2
C38A C -0.148(4) 0.312(2) 0.1838(15) 0.029(3) Uani 0.1021(13) 1 d PDU A 2
H38A H -0.1651 0.3614 0.2098 0.035 Uiso 0.1021(13) 1 calc PR A 2
C39A C -0.166(5) 0.221(3) 0.2018(16) 0.031(3) Uani 0.1021(13) 1 d PDU A 2
C40A C -0.140(5) 0.150(2) 0.1635(18) 0.030(4) Uani 0.1021(13) 1 d PDU A 2
H40A H -0.1515 0.0868 0.1754 0.035 Uiso 0.1021(13) 1 calc PR A 2
C41A C -0.098(4) 0.167(2) 0.1079(16) 0.027(3) Uani 0.1021(13) 1 d PDU A 2
C42A C -0.087(4) 0.433(2) 0.111(2) 0.0364(7) Uani 0.1021(13) 1 d PDU A 2
H42D H -0.0147 0.4372 0.0900 0.055 Uiso 0.1021(13) 1 calc PR A 2
H42E H -0.0817 0.4729 0.1460 0.055 Uiso 0.1021(13) 1 calc PR A 2
H42F H -0.1502 0.4544 0.0860 0.055 Uiso 0.1021(13) 1 calc PR A 2
C43A C -0.208(5) 0.199(3) 0.2626(17) 0.0483(10) Uani 0.1021(13) 1 d PDU A 2
H43D H -0.1500 0.2190 0.2915 0.072 Uiso 0.1021(13) 1 calc PR A 2
H43E H -0.2207 0.1317 0.2662 0.072 Uiso 0.1021(13) 1 calc PR A 2
H43F H -0.2799 0.2324 0.2693 0.072 Uiso 0.1021(13) 1 calc PR A 2
C44A C -0.072(4) 0.085(3) 0.069(2) 0.0311(8) Uani 0.1021(13) 1 d PDU A 2
H44D H -0.0607 0.0288 0.0927 0.047 Uiso 0.1021(13) 1 calc PR A 2
H44E H -0.0029 0.0979 0.0470 0.047 Uiso 0.1021(13) 1 calc PR A 2
H44F H -0.1369 0.0749 0.0416 0.047 Uiso 0.1021(13) 1 calc PR A 2
O1A O 0.3899(13) 0.1916(16) 0.0831(10) 0.054(4) Uani 0.1021(13) 1 d PDU A 2
C11A C 0.5079(17) 0.1799(18) 0.1047(12) 0.052(4) Uani 0.1021(13) 1 d PDU A 2
C12A C 0.574(4) 0.259(2) 0.0783(17) 0.072(8) Uani 0.1021(13) 1 d PDU A 2
H12D H 0.5503 0.3185 0.0958 0.108 Uiso 0.1021(13) 1 calc PR A 2
H12E H 0.5590 0.2614 0.0362 0.108 Uiso 0.1021(13) 1 calc PR A 2
H12F H 0.6564 0.2499 0.0857 0.108 Uiso 0.1021(13) 1 calc PR A 2
C13A C 0.497(4) 0.188(3) 0.1704(12) 0.093(8) Uani 0.1021(13) 1 d PDU A 2
H13D H 0.4653 0.1295 0.1857 0.140 Uiso 0.1021(13) 1 calc PR A 2
H13E H 0.4454 0.2398 0.1795 0.140 Uiso 0.1021(13) 1 calc PR A 2
H13F H 0.5725 0.1993 0.1882 0.140 Uiso 0.1021(13) 1 calc PR A 2
C14A C 0.553(3) 0.0851(19) 0.0867(15) 0.063(6) Uani 0.1021(13) 1 d PDU A 2
H14D H 0.5115 0.0359 0.1070 0.095 Uiso 0.1021(13) 1 calc PR A 2
H14E H 0.6351 0.0809 0.0968 0.095 Uiso 0.1021(13) 1 calc PR A 2
H14F H 0.5425 0.0772 0.0445 0.095 Uiso 0.1021(13) 1 calc PR A 2
N2A N 0.200(2) 0.0957(13) 0.1571(9) 0.035(3) Uani 0.1021(13) 1 d PDU A 2
C15A C 0.262(3) -0.018(3) 0.0790(12) 0.038(6) Uani 0.1021(13) 1 d PDU A 2
H15D H 0.3450 -0.0149 0.0866 0.057 Uiso 0.1021(13) 1 calc PR A 2
H15E H 0.2412 0.0266 0.0481 0.057 Uiso 0.1021(13) 1 calc PR A 2
H15F H 0.2410 -0.0812 0.0667 0.057 Uiso 0.1021(13) 1 calc PR A 2
C16A C 0.201(2) 0.0065(16) 0.1327(9) 0.037(3) Uani 0.1021(13) 1 d PDU A 2
C17A C 0.136(3) -0.0539(15) 0.1652(12) 0.046(4) Uani 0.1021(13) 1 d PDU A 2
H17A H 0.1221 -0.1181 0.1575 0.055 Uiso 0.1021(13) 1 calc PR A 2
C18A C 0.096(3) -0.0014(17) 0.2121(12) 0.048(4) Uani 0.1021(13) 1 d PDU A 2
H18A H 0.0512 -0.0253 0.2428 0.058 Uiso 0.1021(13) 1 calc PR A 2
C19A C 0.131(2) 0.0888(16) 0.2072(11) 0.042(3) Uani 0.1021(13) 1 d PDU A 2
C20A C 0.113(4) 0.172(2) 0.2443(14) 0.067(8) Uani 0.1021(13) 1 d PDU A 2
H20D H 0.0620 0.1561 0.2762 0.100 Uiso 0.1021(13) 1 calc PR A 2
H20E H 0.0781 0.2223 0.2208 0.100 Uiso 0.1021(13) 1 calc PR A 2
H20F H 0.1868 0.1935 0.2604 0.100 Uiso 0.1021(13) 1 calc PR A 2

loop_
_atom_site_aniso_label
_atom_site_aniso_U_11
_atom_site_aniso_U_22
_atom_site_aniso_U_33
_atom_site_aniso_U_23
_atom_site_aniso_U_13
_atom_site_aniso_U_12
C1 0.0259(11) 0.0269(11) 0.0305(11) -0.0008(9) -0.0009(9) -0.0003(9)
C2 0.0273(11) 0.0300(12) 0.0382(13) -0.0067(10) -0.0021(10) 0.0015(9)
C3 0.0397(16) 0.0299(14) 0.0591(18) -0.0086(13) -0.0171(14) 0.0066(12)
C4 0.0356(15) 0.0435(16) 0.0475(15) -0.0158(13) 0.0107(12) 0.0015(12)
C5 0.0279(11) 0.0304(11) 0.0317(12) -0.0099(9) -0.0003(9) -0.0007(9)
C6 0.0402(14) 0.0373(14) 0.0370(14) -0.0002(11) -0.0047(11) 0.0014(11)
C7 0.0479(17) 0.0411(15) 0.0461(16) 0.0030(12) 0.0080(13) -0.0065(12)
C8 0.0309(14) 0.0482(17) 0.0514(18) -0.0151(13) -0.0001(12) -0.0082(12)
C9 0.0337(13) 0.0438(15) 0.0409(14) -0.0091(11) -0.0076(11) 0.0056(11)
C10 0.0358(13) 0.0324(12) 0.0327(12) -0.0042(10) -0.0018(10) 0.0022(10)
W1 0.01804(6) 0.02228(10) 0.02438(5) 0.00027(5) -0.00090(3) -0.00138(5)
N1 0.0209(12) 0.0209(14) 0.0279(11) 0.0026(9) -0.0023(9) -0.0016(9)
C21 0.0270(12) 0.0205(12) 0.0255(12) 0.0024(9) -0.0024(9) -0.0025(10)
C22 0.0317(13) 0.0221(12) 0.0287(13) 0.0028(10) -0.0028(10) -0.0034(11)
C27 0.0316(13) 0.0278(11) 0.0216(12) 0.0040(9) 0.0008(9) -0.0049(10)
C28 0.0381(16) 0.0331(13) 0.0277(16) 0.0005(11) -0.0011(12) -0.0084(12)
C29 0.0360(16) 0.0443(15) 0.035(2) 0.0039(14) 0.0014(15) -0.0135(14)
C30 0.0359(17) 0.0506(18) 0.035(2) 0.0096(15) 0.0085(16) -0.0031(15)
C31 0.0430(19) 0.0370(16) 0.034(2) 0.0029(13) 0.0106(18) -0.0001(14)
C32 0.0374(17) 0.0288(12) 0.0281(19) 0.0030(11) 0.0040(14) -0.0058(12)
C33 0.047(2) 0.0373(14) 0.051(2) -0.0118(15) -0.0014(15) -0.0098(14)
C34 0.0432(18) 0.066(2) 0.063(2) 0.0098(18) 0.0189(18) -0.0034(18)
C35 0.050(2) 0.0296(11) 0.043(3) -0.0059(13) 0.0094(17) -0.0092(14)
C23 0.0400(17) 0.0351(16) 0.0286(15) 0.0068(13) -0.0037(12) -0.0022(15)
C24 0.0385(19) 0.043(2) 0.0382(16) 0.0071(15) -0.0114(13) 0.0054(17)
C25 0.0275(15) 0.0363(19) 0.0380(15) 0.0045(14) -0.0069(11) 0.0026(15)
C26 0.0257(13) 0.0237(11) 0.0304(13) 0.0027(11) -0.0043(10) -0.0010(11)
C36 0.0192(11) 0.0282(11) 0.0317(13) 0.0039(10) -0.0033(9) -0.0017(10)
C37 0.0236(14) 0.0301(13) 0.0369(15) 0.0019(11) -0.0002(11) 0.0000(12)
C38 0.0244(17) 0.0382(18) 0.0362(14) -0.0018(12) 0.0031(11) -0.0036(13)
C39 0.0256(14) 0.041(2) 0.0362(13) 0.0071(13) 0.0019(11) -0.0028(16)
C40 0.0235(17) 0.0321(16) 0.0414(14) 0.0084(12) 0.0000(12) -0.0031(14)
C41 0.0164(17) 0.0275(12) 0.0365(13) 0.0032(10) -0.0029(11) -0.0023(11)
C42 0.037(2) 0.0282(11) 0.044(2) -0.0006(11) 0.0063(13) 0.0017(12)
C43 0.047(2) 0.056(3) 0.0425(15) 0.0100(16) 0.0100(14) -0.005(2)
C44 0.022(2) 0.0259(11) 0.0449(13) -0.0018(9) -0.0029(15) -0.0039(12)
O1 0.0224(9) 0.0334(10) 0.0391(10) -0.0068(8) 0.0033(7) 0.0004(7)
C11 0.0192(11) 0.0347(13) 0.0318(12) -0.0008(10) 0.0022(9) 0.0010(9)
C12 0.0296(13) 0.0494(16) 0.0419(15) -0.0077(12) 0.0070(11) 0.0054(12)
C13 0.0295(13) 0.0550(17) 0.0399(14) 0.0101(13) -0.0003(11) 0.0002(12)
C14 0.0293(14) 0.0401(14) 0.0407(17) -0.0008(12) 0.0002(14) -0.0059(11)
N2 0.0263(11) 0.0253(11) 0.0327(11) 0.0022(9) -0.0048(8) -0.0028(9)
C15 0.049(2) 0.0331(19) 0.044(2) -0.0124(15) -0.0079(17) -0.0029(14)
C16 0.0313(14) 0.0266(13) 0.0437(15) -0.0005(11) -0.0105(11) -0.0011(10)
C17 0.0360(15) 0.0269(13) 0.0591(19) 0.0073(12) -0.0141(13) -0.0078(11)
C18 0.0337(14) 0.0358(15) 0.0548(18) 0.0169(13) -0.0051(13) -0.0073(13)
C19 0.0280(12) 0.0333(14) 0.0389(13) 0.0092(12) -0.0024(10) -0.0027(13)
C20 0.0333(14) 0.0451(16) 0.0367(14) 0.0077(13) 0.0036(11) -0.0011(13)
C1A 0.0259(11) 0.0269(11) 0.0305(11) -0.0008(9) -0.0009(9) -0.0003(9)
C2A 0.058(6) 0.033(5) 0.051(7) -0.005(5) -0.007(6) 0.008(6)
C3A 0.078(8) 0.054(14) 0.105(17) -0.010(17) -0.024(14) 0.036(12)
C4A 0.086(16) 0.078(16) 0.054(7) -0.031(8) 0.002(8) -0.002(14)
C5A 0.071(6) 0.042(7) 0.069(7) -0.007(7) -0.007(6) -0.017(6)
C6A 0.081(8) 0.079(11) 0.082(9) 0.011(9) 0.003(8) -0.011(9)
C7A 0.083(9) 0.081(11) 0.085(9) 0.013(10) 0.005(8) -0.012(10)
C8A 0.078(8) 0.078(10) 0.082(9) -0.002(8) 0.006(7) -0.009(9)
C9A 0.062(7) 0.065(9) 0.073(7) -0.013(8) 0.003(7) -0.008(7)
C10A 0.060(6) 0.066(8) 0.071(7) -0.011(7) 0.001(6) -0.003(6)
W1A 0.0387(7) 0.0399(12) 0.0398(6) -0.0053(6) -0.0052(4) 0.0196(6)
N1A 0.021(6) 0.014(8) 0.026(5) -0.005(4) 0.009(5) -0.001(6)
C21A 0.030(4) 0.024(7) 0.029(5) 0.002(6) 0.000(3) -0.002(6)
C22A 0.030(4) 0.024(7) 0.028(5) 0.002(6) 0.004(4) -0.003(5)
C27A 0.032(5) 0.031(5) 0.029(7) -0.005(5) 0.003(5) -0.004(4)
C28A 0.031(5) 0.033(5) 0.029(8) 0.001(6) -0.005(6) -0.003(4)
C29A 0.035(5) 0.036(6) 0.032(8) -0.002(7) -0.004(7) -0.011(5)
C30A 0.037(5) 0.045(7) 0.027(8) -0.003(7) 0.006(7) -0.004(5)
C31A 0.040(5) 0.032(7) 0.024(8) -0.004(7) 0.005(7) 0.000(5)
C32A 0.034(5) 0.031(5) 0.025(8) -0.002(6) 0.003(7) 0.001(4)
C33A 0.047(2) 0.0373(14) 0.051(2) -0.0118(15) -0.0014(15) -0.0098(14)
C34A 0.0432(18) 0.066(2) 0.063(2) 0.0098(18) 0.0189(18) -0.0034(18)
C35A 0.050(2) 0.0296(11) 0.043(3) -0.0059(13) 0.0094(17) -0.0092(14)
C23A 0.037(6) 0.032(8) 0.025(6) -0.002(7) -0.003(5) -0.004(8)
C24A 0.033(6) 0.036(8) 0.031(6) 0.004(7) -0.003(6) -0.007(8)
C25A 0.031(6) 0.033(8) 0.031(6) 0.005(7) -0.005(5) -0.005(8)
C26A 0.024(4) 0.029(7) 0.029(5) -0.003(5) -0.001(4) -0.008(6)
C36A 0.026(7) 0.027(3) 0.030(5) 0.004(4) -0.002(5) -0.001(6)
C37A 0.025(8) 0.031(4) 0.032(6) -0.001(4) -0.001(6) -0.002(7)
C38A 0.021(8) 0.030(5) 0.037(6) 0.001(4) -0.001(6) 0.004(7)
C39A 0.021(8) 0.037(6) 0.036(5) 0.001(4) 0.004(6) -0.001(7)
C40A 0.023(8) 0.027(6) 0.039(6) 0.008(5) -0.001(7) -0.002(7)
C41A 0.019(8) 0.027(4) 0.034(6) 0.002(4) -0.001(6) 0.001(7)
C42A 0.037(2) 0.0282(11) 0.044(2) -0.0006(11) 0.0063(13) 0.0017(12)
C43A 0.047(2) 0.056(3) 0.0425(15) 0.0100(16) 0.0100(14) -0.005(2)
C44A 0.022(2) 0.0259(11) 0.0449(13) -0.0018(9) -0.0029(15) -0.0039(12)
O1A 0.030(5) 0.062(10) 0.070(9) -0.019(7) 0.006(4) 0.007(6)
C11A 0.036(4) 0.067(8) 0.054(8) -0.011(8) -0.002(6) 0.007(7)
C12A 0.046(12) 0.079(12) 0.091(17) -0.004(15) -0.021(16) -0.018(12)
C13A 0.081(19) 0.14(2) 0.058(8) -0.018(12) 0.002(9) 0.027(19)
C14A 0.033(11) 0.072(10) 0.085(14) -0.011(11) 0.003(12) 0.011(8)
N2A 0.036(7) 0.033(4) 0.036(7) -0.002(4) -0.015(5) 0.009(6)
C15A 0.051(14) 0.026(12) 0.035(11) -0.008(8) -0.022(9) -0.001(10)
C16A 0.035(7) 0.037(4) 0.039(7) 0.004(5) -0.015(6) 0.010(7)
C17A 0.049(8) 0.036(5) 0.052(8) 0.008(6) -0.015(7) 0.002(7)
C18A 0.049(9) 0.050(7) 0.046(8) 0.013(7) -0.006(6) 0.007(8)
C19A 0.034(8) 0.046(6) 0.045(7) 0.001(5) -0.012(6) 0.009(7)
C20A 0.10(2) 0.060(11) 0.042(13) -0.003(12) 0.014(13) 0.013(17)

loop_
_atom_type_symbol
_atom_type_description
_atom_type_scat_dispersion_real
_atom_type_scat_dispersion_imag
_atom_type_scat_source
C C 0.0033 0.0016 'International Tables Vol C Tables 4.2.6.8 and 6.1.1.4'
H H 0.0000 0.0000 'International Tables Vol C Tables 4.2.6.8 and 6.1.1.4'
N N 0.0061 0.0033 'International Tables Vol C Tables 4.2.6.8 and 6.1.1.4'
O O 0.0106 0.0060 'International Tables Vol C Tables 4.2.6.8 and 6.1.1.4'
W W -0.8490 6.8722 'International Tables Vol C Tables 4.2.6.8 and 6.1.1.4'

loop_
_geom_angle_atom_site_label_1
_geom_angle_atom_site_label_2
_geom_angle_atom_site_label_3
_geom_angle
C2 C1 W1 147.33(19)
C2 C1 H1 115.1(17)
W1 C1 H1 96.7(17)
C1 C2 C3 108.7(2)
C1 C2 C5 107.2(2)
C3 C2 C5 114.4(2)
C1 C2 C4 110.3(2)
C3 C2 C4 107.9(2)
C5 C2 C4 108.4(2)
C6 C5 C10 117.2(2)
C6 C5 C2 122.3(2)
C10 C5 C2 120.5(2)
C5 C6 C7 121.1(3)
C5 C6 H6 119.5
C7 C6 H6 119.5
C8 C7 C6 120.3(3)
C8 C7 H7 119.9
C6 C7 H7 119.9
C9 C8 C7 119.3(3)
C9 C8 H8 120.4
C7 C8 H8 120.4
C8 C9 C10 120.5(3)
C8 C9 H9 119.8
C10 C9 H9 119.8
C9 C10 C5 121.7(3)
C9 C10 H10 119.2
C5 C10 H10 119.2
N1 W1 O1 115.59(14)
N1 W1 C1 106.04(16)
O1 W1 C1 109.35(10)
N1 W1 N2 111.05(13)
O1 W1 N2 110.03(10)
C1 W1 N2 104.07(11)
C21 N1 W1 173.4(3)
N1 C21 C22 119.5(3)
N1 C21 C26 120.0(2)
C22 C21 C26 120.5(2)
C23 C22 C21 118.7(3)
C23 C22 C27 118.7(2)
C21 C22 C27 122.6(2)
C28 C27 C32 119.9(3)
C28 C27 C22 121.2(3)
C32 C27 C22 118.9(3)
C29 C28 C27 118.8(3)
C29 C28 C33 119.5(3)
C27 C28 C33 121.7(3)
C30 C29 C28 122.4(3)
C30 C29 H29 118.8
C28 C29 H29 118.8
C29 C30 C31 118.1(3)
C29 C30 C34 121.1(4)
C31 C30 C34 120.8(4)
C30 C31 C32 121.5(3)
C30 C31 H31 119.3
C32 C31 H31 119.3
C31 C32 C27 119.3(3)
C31 C32 C35 120.3(3)
C27 C32 C35 120.4(3)
C24 C23 C22 121.1(3)
C24 C23 H23 119.5
C22 C23 H23 119.5
C23 C24 C25 120.0(3)
C23 C24 H24 120.0
C25 C24 H24 120.0
C24 C25 C26 121.0(3)
C24 C25 H25 119.5
C26 C25 H25 119.5
C25 C26 C21 118.8(3)
C25 C26 C36 119.0(3)
C21 C26 C36 122.2(2)
C37 C36 C41 120.1(3)
C37 C36 C26 120.3(3)
C41 C36 C26 119.5(3)
C38 C37 C36 119.1(3)
C38 C37 C42 118.3(3)
C36 C37 C42 122.6(3)
C39 C38 C37 121.7(3)
C39 C38 H38 119.1
C37 C38 H38 119.1
C40 C39 C38 118.1(3)
C40 C39 C43 121.6(3)
C38 C39 C43 120.2(3)
C39 C40 C41 122.1(3)
C39 C40 H40 118.9
C41 C40 H40 118.9
C40 C41 C36 118.8(3)
C40 C41 C44 119.7(3)
C36 C41 C44 121.4(3)
C11 O1 W1 142.98(17)
O1 C11 C13 108.4(2)
O1 C11 C14 108.6(2)
C13 C11 C14 112.4(3)
O1 C11 C12 105.1(2)
C13 C11 C12 111.2(2)
C14 C11 C12 110.9(2)
C16 N2 C19 106.2(2)
C16 N2 W1 120.39(18)
C19 N2 W1 132.95(19)
C17 C16 N2 109.2(3)
C17 C16 C15 129.4(3)
N2 C16 C15 121.4(3)
C16 C17 C18 107.7(3)
C16 C17 H17 126.1
C18 C17 H17 126.1
C19 C18 C17 108.4(3)
C19 C18 H18 125.8
C17 C18 H18 125.8
C18 C19 N2 108.4(3)
C18 C19 C20 128.6(3)
N2 C19 C20 122.9(2)
C2A C1A W1A 145.4(14)
C2A C1A H1A 107.3
W1A C1A H1A 107.3
H1 C1A H1A 28.8
C1A C2A C3A 112.0(16)
C1A C2A C4A 106.0(16)
C3A C2A C4A 112(2)
C1A C2A C5A 100.6(13)
C3A C2A C5A 117.7(18)
C4A C2A C5A 107.5(15)
C2A C3A H3A1 109.5
C2A C3A H3A2 109.5
H3A1 C3A H3A2 109.5
C2A C3A H3A3 109.5
H3A1 C3A H3A3 109.5
H3A2 C3A H3A3 109.5
C2A C4A H4A1 109.5
C2A C4A H4A2 109.5
H4A1 C4A H4A2 109.5
C2A C4A H4A3 109.5
H4A1 C4A H4A3 109.5
H4A2 C4A H4A3 109.5
C6A C5A C10A 119.5(18)
C6A C5A C2A 124.5(16)
C10A C5A C2A 115.6(15)
C5A C6A C7A 119.4(18)
C5A C6A H6A 120.3
C7A C6A H6A 120.3
C8A C7A C6A 118.9(18)
C8A C7A H7A 120.5
C6A C7A H7A 120.5
C7A C8A C9A 123(2)
C7A C8A H8A 118.6
C9A C8A H8A 118.6
C8A C9A C10A 116.2(18)
C8A C9A H9A 121.9
C10A C9A H9A 121.9
C5A C10A C9A 119.1(18)
C5A C10A H10A 120.4
C9A C10A H10A 120.4
N1A W1A C1A 115.7(12)
N1A W1A O1A 105.6(11)
C1A W1A O1A 110.0(9)
N1A W1A N2A 110.2(11)
C1A W1A N2A 110.8(8)
O1A W1A N2A 103.8(9)
N1A W1A H1 160.4(12)
C1A W1A H1 45.6(9)
O1A W1A H1 88.9(10)
N2A W1A H1 78.0(10)
C21A N1A W1A 177.3(19)
N1A C21A C26A 118.3(15)
N1A C21A C22A 121.2(15)
C26A C21A C22A 120.6(15)
C23A C22A C21A 116.6(16)
C23A C22A C27A 121.2(15)
C21A C22A C27A 122.0(14)
C28A C27A C32A 119.1(15)
C28A C27A C22A 120.2(17)
C32A C27A C22A 120.7(18)
C29A C28A C27A 119.1(16)
C29A C28A C33A 121(2)
C27A C28A C33A 120.3(19)
C30A C29A C28A 122.9(18)
C30A C29A H29A 118.5
C28A C29A H29A 118.5
C29A C30A C31A 117.2(17)
C29A C30A C34A 121(2)
C31A C30A C34A 122(2)
C30A C31A C32A 121.9(18)
C30A C31A H31A 119.1
C32A C31A H31A 119.1
C31A C32A C27A 119.7(17)
C31A C32A C35A 120(2)
C27A C32A C35A 120(2)
C28A C33A H33D 109.5
C28A C33A H33E 109.5
H33D C33A H33E 109.5
C28A C33A H33F 109.5
H33D C33A H33F 109.5
H33E C33A H33F 109.5
C30A C34A H34D 109.5
C30A C34A H34E 109.5
H34D C34A H34E 109.5
C30A C34A H34F 109.5
H34D C34A H34F 109.5
H34E C34A H34F 109.5
C32A C35A H35D 109.5
C32A C35A H35E 109.5
H35D C35A H35E 109.5
C32A C35A H35F 109.5
H35D C35A H35F 109.5
H35E C35A H35F 109.5
C24A C23A C22A 123.5(19)
C24A C23A H23A 118.2
C22A C23A H23A 118.2
C23A C24A C25A 119(2)
C23A C24A H24A 120.3
C25A C24A H24A 120.3
C26A C25A C24A 119.9(19)
C26A C25A H25A 120.0
C24A C25A H25A 120.0
C25A C26A C21A 120.0(16)
C25A C26A C36A 119.4(15)
C21A C26A C36A 120.6(13)
C41A C36A C37A 120.4(15)
C41A C36A C26A 122.5(18)
C37A C36A C26A 117.1(18)
C38A C37A C36A 118.7(16)
C38A C37A C42A 121.3(19)
C36A C37A C42A 120.1(19)
C39A C38A C37A 122.6(18)
C39A C38A H38A 118.7
C37A C38A H38A 118.7
C38A C39A C40A 117.8(17)
C38A C39A C43A 122(2)
C40A C39A C43A 121(2)
C39A C40A C41A 122.1(18)
C39A C40A H40A 118.9
C41A C40A H40A 118.9
C36A C41A C40A 118.4(16)
C36A C41A C44A 123(2)
C40A C41A C44A 119(2)
C37A C42A H42D 109.5
C37A C42A H42E 109.5
H42D C42A H42E 109.5
C37A C42A H42F 109.5
H42D C42A H42F 109.5
H42E C42A H42F 109.5
C39A C43A H43D 109.5
C39A C43A H43E 109.5
H43D C43A H43E 109.5
C39A C43A H43F 109.5
H43D C43A H43F 109.5
H43E C43A H43F 109.5
C41A C44A H44D 109.5
C41A C44A H44E 109.5
H44D C44A H44E 109.5
C41A C44A H44F 109.5
H44D C44A H44F 109.5
H44E C44A H44F 109.5
C11A O1A W1A 133.2(17)
O1A C11A C12A 105(3)
O1A C11A C14A 110(2)
C12A C11A C14A 112.4(18)
O1A C11A C13A 103(2)
C12A C11A C13A 113.3(18)
C14A C11A C13A 111.9(18)
C11A C12A H12D 109.5
C11A C12A H12E 109.5
H12D C12A H12E 109.5
C11A C12A H12F 109.5
H12D C12A H12F 109.5
H12E C12A H12F 109.5
C11A C13A H13D 109.5
C11A C13A H13E 109.5
H13D C13A H13E 109.5
C11A C13A H13F 109.5
H13D C13A H13F 109.5
H13E C13A H13F 109.5
C11A C14A H14D 109.5
C11A C14A H14E 109.5
H14D C14A H14E 109.5
C11A C14A H14F 109.5
H14D C14A H14F 109.5
H14E C14A H14F 109.5
C16A N2A C19A 105.6(14)
C16A N2A W1A 129.0(14)
C19A N2A W1A 123.6(14)
C16A C15A H15D 109.5
C16A C15A H15E 109.5
H15D C15A H15E 109.5
C16A C15A H15F 109.5
H15D C15A H15F 109.5
H15E C15A H15F 109.5
C17A C16A N2A 110.5(13)
C17A C16A C15A 125.7(19)
N2A C16A C15A 123.8(19)
C16A C17A C18A 106.0(13)
C16A C17A H17A 127.0
C18A C17A H17A 127.0
C19A C18A C17A 110.0(13)
C19A C18A H18A 125.0
C17A C18A H18A 125.0
C18A C19A N2A 107.9(13)
C18A C19A C20A 132.2(19)
N2A C19A C20A 119.9(19)
C19A C20A H20D 109.5
C19A C20A H20E 109.5
H20D C20A H20E 109.5
C19A C20A H20F 109.5
H20D C20A H20F 109.5
H20E C20A H20F 109.5

loop_
_geom_bond_atom_site_label_1
_geom_bond_atom_site_label_2
_geom_bond_distance
C1 C2 1.517(4)
C1 W1 1.875(2)
C1 H1 0.986(17)
C2 C3 1.532(4)
C2 C5 1.536(4)
C2 C4 1.547(4)
C3 H3A 0.9800
C3 H3B 0.9800
C3 H3C 0.9800
C4 H4A 0.9800
C4 H4B 0.9800
C4 H4C 0.9800
C5 C6 1.392(4)
C5 C10 1.397(4)
C6 C7 1.403(4)
C6 H6 0.9500
C7 C8 1.384(5)
C7 H7 0.9500
C8 C9 1.375(4)
C8 H8 0.9500
C9 C10 1.388(4)
C9 H9 0.9500
C10 H10 0.9500
W1 N1 1.750(2)
W1 O1 1.8682(19)
W1 N2 2.033(2)
N1 C21 1.394(3)
C21 C22 1.406(3)
C21 C26 1.409(3)
C22 C23 1.400(4)
C22 C27 1.493(4)
C27 C28 1.397(4)
C27 C32 1.400(4)
C28 C29 1.392(4)
C28 C33 1.510(4)
C29 C30 1.376(4)
C29 H29 0.9500
C30 C31 1.390(4)
C30 C34 1.511(4)
C31 C32 1.391(4)
C31 H31 0.9500
C32 C35 1.505(4)
C33 H33A 0.9800
C33 H33B 0.9800
C33 H33C 0.9800
C34 H34A 0.9800
C34 H34B 0.9800
C34 H34C 0.9800
C35 H35A 0.9800
C35 H35B 0.9800
C35 H35C 0.9800
C23 C24 1.382(4)
C23 H23 0.9500
C24 C25 1.383(4)
C24 H24 0.9500
C25 C26 1.400(4)
C25 H25 0.9500
C26 C36 1.493(3)
C36 C37 1.399(4)
C36 C41 1.402(3)
C37 C38 1.399(4)
C37 C42 1.509(4)
C38 C39 1.387(4)
C38 H38 0.9500
C39 C40 1.385(4)
C39 C43 1.510(4)
C40 C41 1.395(4)
C40 H40 0.9500
C41 C44 1.506(4)
C42 H42A 0.9800
C42 H42B 0.9800
C42 H42C 0.9800
C43 H43A 0.9800
C43 H43B 0.9800
C43 H43C 0.9800
C44 H44A 0.9800
C44 H44B 0.9800
C44 H44C 0.9800
O1 C11 1.457(3)
C11 C13 1.508(4)
C11 C14 1.513(4)
C11 C12 1.525(4)
C12 H12A 0.9800
C12 H12B 0.9800
C12 H12C 0.9800
C13 H13A 0.9800
C13 H13B 0.9800
C13 H13C 0.9800
C14 H14A 0.9800
C14 H14B 0.9800
C14 H14C 0.9800
N2 C16 1.407(3)
N2 C19 1.411(3)
C15 C16 1.489(4)
C15 H15A 0.9800
C15 H15B 0.9800
C15 H15C 0.9800
C16 C17 1.362(4)
C17 C18 1.408(5)
C17 H17 0.9500
C18 C19 1.367(4)
C18 H18 0.9500
C19 C20 1.480(4)
C20 H20A 0.9800
C20 H20B 0.9800
C20 H20C 0.9800
C1A C2A 1.502(16)
C1A W1A 1.792(12)
C1A H1A 0.9500
C2A C3A 1.513(15)
C2A C4A 1.535(15)
C2A C5A 1.54(3)
C3A H3A1 0.9800
C3A H3A2 0.9800
C3A H3A3 0.9800
C4A H4A1 0.9800
C4A H4A2 0.9800
C4A H4A3 0.9800
C5A C6A 1.377(14)
C5A C10A 1.402(14)
C6A C7A 1.424(15)
C6A H6A 0.9500
C7A C8A 1.375(15)
C7A H7A 0.9500
C8A C9A 1.377(15)
C8A H8A 0.9500
C9A C10A 1.430(15)
C9A H9A 0.9500
C10A H10A 0.9500
W1A N1A 1.742(13)
W1A O1A 1.921(13)
W1A N2A 2.062(18)
W1A H1 2.16(2)
N1A C21A 1.382(15)
C21A C26A 1.410(13)
C21A C22A 1.413(13)
C22A C23A 1.395(16)
C22A C27A 1.494(13)
C27A C28A 1.398(14)
C27A C32A 1.403(14)
C28A C29A 1.387(14)
C28A C33A 1.512(16)
C29A C30A 1.385(14)
C29A H29A 0.9500
C30A C31A 1.385(15)
C30A C34A 1.506(16)
C31A C32A 1.392(14)
C31A H31A 0.9500
C32A C35A 1.501(16)
C33A H33D 0.9800
C33A H33E 0.9800
C33A H33F 0.9800
C34A H34D 0.9800
C34A H34E 0.9800
C34A H34F 0.9800
C35A H35D 0.9800
C35A H35E 0.9800
C35A H35F 0.9800
C23A C24A 1.371(17)
C23A H23A 0.9500
C24A C25A 1.388(17)
C24A H24A 0.9500
C25A C26A 1.388(16)
C25A H25A 0.9500
C26A C36A 1.498(13)
C36A C41A 1.397(14)
C36A C37A 1.404(14)
C37A C38A 1.385(14)
C37A C42A 1.508(16)
C38A C39A 1.378(14)
C38A H38A 0.9500
C39A C40A 1.387(14)
C39A C43A 1.520(16)
C40A C41A 1.400(14)
C40A H40A 0.9500
C41A C44A 1.512(16)
C42A H42D 0.9800
C42A H42E 0.9800
C42A H42F 0.9800
C43A H43D 0.9800
C43A H43E 0.9800
C43A H43F 0.9800
C44A H44D 0.9800
C44A H44E 0.9800
C44A H44F 0.9800
O1A C11A 1.464(17)
C11A C12A 1.510(14)
C11A C14A 1.517(14)
C11A C13A 1.521(14)
C12A H12D 0.9800
C12A H12E 0.9800
C12A H12F 0.9800
C13A H13D 0.9800
C13A H13E 0.9800
C13A H13F 0.9800
C14A H14D 0.9800
C14A H14E 0.9800
C14A H14F 0.9800
N2A C16A 1.393(14)
N2A C19A 1.422(14)
C15A C16A 1.481(14)
C15A H15D 0.9800
C15A H15E 0.9800
C15A H15F 0.9800
C16A C17A 1.373(15)
C17A C18A 1.401(17)
C17A H17A 0.9500
C18A C19A 1.358(15)
C18A H18A 0.9500
C19A C20A 1.483(14)
C20A H20D 0.9800
C20A H20E 0.9800
C20A H20F 0.9800
